data_1522043
loop_
_publ_author_name
'Toda, K.'
'Ye, Z.-G.'
'Teranishi, T.'
'Hinatsu, Y.'
'Sato, M.'

_publ_section_title
;
 Structural chemistry of new ion-exchangeable tantalates with layered
 perovskite structure: new Dion-Jacobson phase M Ca2 Ta3 O10(M = alkali
 metal) and Ruddlesden-Popper phase Na2 Ca2 Ta3 O10
;
_journal_name_full 'Materials Research Bulletin'
_journal_page_first 971
_journal_page_last 982
_journal_volume 34
_journal_year 1999
_chemical_formula_sum 'Ca2 Cs O10 Ta3'
_chemical_name_systematic 'Cs Ca2 (Ta3 O10)'
_space_group_IT_number 123
_symmetry_space_group_name_Hall '-P 4 2'
_symmetry_space_group_name_H-M 'P 4/m m m'
_cell_angle_alpha 90
_cell_angle_beta 90
_cell_angle_gamma 90
_cell_formula_units_Z 1
_cell_length_a 3.8659
_cell_length_b 3.8659
_cell_length_c 15.2538
_cell_volume 227.971
_citation_journal_id_ASTM MRBUAC
_cod_data_source_file Toda_MRBUAC_1999_543.cif
_cod_data_source_block Ca2Cs1O10Ta3
_cod_original_cell_volume 227.9708
_cod_original_formula_sum 'Ca2 Cs1 O10 Ta3'
_cod_database_code 1522043

loop_
_symmetry_equiv_pos_as_xyz
x,y,z
-y,x,z
-x,-y,z
y,-x,z
x,-y,-z
y,x,-z
-x,y,-z
-y,-x,-z
-x,-y,-z
y,-x,-z
x,y,-z
-y,x,-z
-x,y,z
-y,-x,z
x,-y,z
y,x,z

loop_
_atom_site_label
_atom_site_type_symbol
_atom_site_fract_x
_atom_site_fract_y
_atom_site_fract_z
_atom_site_occupancy
_atom_site_U_iso_or_equiv
Cs1 Cs+1 0.5 0.5 0.5 1 0.0
Ta1 Ta+5 0 0 0 1 0.0
Ta2 Ta+5 0 0 0.2788 1 0.0
O3 O-2 0 0.5 0.255 1 0.0
O2 O-2 0 0 0.125 1 0.0
O4 O-2 0 0 0.391 1 0.0
Ca1 Ca+2 0.5 0.5 0.146 1 0.0
O1 O-2 0 0.5 0 1 0.0
